data_9016722
loop_
_publ_author_name
'Pawley, A. R.'
'Allan, D. R.'

_publ_section_title
;
 A high-pressure study of lawsonite using angle-dispersive
 powder-diffraction methods with synchrotron radiation
 Note: Run #BN97, P = 16.5 GPa
;
_journal_name_full 'Mineralogical Magazine'
_journal_page_first 41
_journal_page_last 58
_journal_paper_doi 10.1180/002646101550118
_journal_volume 65
_journal_year 2001
_chemical_compound_source Synthetic
_chemical_formula_sum 'Al2 Ca H4 O10 Si2'
_chemical_name_mineral Lawsonite
_space_group_IT_number 11
_symmetry_space_group_name_Hall '-P 2yb'
_symmetry_space_group_name_H-M 'P 1 21/m 1'
_cell_angle_alpha 90
_cell_angle_beta 124.67
_cell_angle_gamma 90
_cell_formula_units_Z 2
_cell_length_a 5.178
_cell_length_b 12.787
_cell_length_c 5.634
_cell_volume 306.798
_database_code_amcsd 0018956
_exptl_crystal_density_diffrn 3.402
_cod_original_formula_sum 'Ca Al2 Si2 O10 H4'
_cod_database_code 9016722

loop_
_space_group_symop_operation_xyz
x,y,z
x,1/2-y,z
-x,1/2+y,-z
-x,-y,-z

loop_
_atom_site_label
_atom_site_fract_x
_atom_site_fract_y
_atom_site_fract_z
_atom_site_type_symbol
_atom_site_attached_hydrogens
Ca 0.27700 0.75000 0.64900 Ca 0
Al1 0.50000 0.00000 0.00000 Al 0
Al2 0.50000 0.00000 0.50000 Al 0
Si 0.93700 0.13200 0.94400 Si 0
O1 0.84200 0.75000 0.90500 O 0
O2 0.76700 0.11500 0.68500 O 0
O3 0.89400 0.39200 0.25500 O 0
O4 0.27900 0.07500 0.16900 O 0
O-H5 0.25800 0.05600 0.62500 O 1
Wat6 0.70200 0.75000 0.25800 O 2

loop_
_cod_changelog_entry_id
_cod_changelog_entry_author
_cod_changelog_entry_date
_cod_changelog_entry_text
1
;cod-tools version 3.8.0
Id: cif_guess_AMCSD_atom_types 9574 2023-05-10 09:00:05Z saulius
;
2023-05-10T18:57:18+03:00
;Derived atom types and hydrogen counts
from atom names that follow the AMCSD naming convention
(Wat == water, O-H == hydroxyl).
;

loop_
_cod_related_entry_id
_cod_related_entry_database
_cod_related_entry_code
1 AMCSD 0018956
